data_4320580
loop_
_publ_author_name
'Udo Brand'
'Michael Rombach'
'Jan Seebacher'
'Heinrich Vahrenkamp'

_publ_section_title
;
 Functional Modeling of Cobalamine-Independent Methionine Synthase with
 Pyrazolylborate-Zinc-Thiolate Complexes
;
_journal_name_full 'Inorganic Chemistry'
_journal_page_first 6151
_journal_page_last 6157
_journal_paper_doi 10.1021/ic0105112
_journal_volume 40
_journal_year 2001
_chemical_formula_sum 'C36 H33 B N6 S Zn'
_chemical_formula_weight 657.92
_chemical_name_systematic
;
 Hydro-tris(3-Phenyl-5-Methyl-Pyrazol-1-yl-borat)Zink-Thiophenolat
;
_space_group_IT_number 14
_symmetry_cell_setting monoclinic
_symmetry_space_group_name_Hall '-P 2yn'
_symmetry_space_group_name_H-M 'P 1 21/n 1'
_atom_sites_solution_hydrogens geom
_atom_sites_solution_primary direct
_atom_sites_solution_secondary difmap
_audit_creation_method SHELXL-97
_cell_angle_alpha 90.00
_cell_angle_beta 96.426(3)
_cell_angle_gamma 90.00
_cell_formula_units_Z 8
_cell_length_a 19.461(3)
_cell_length_b 11.1864(14)
_cell_length_c 29.978(4)
_cell_measurement_temperature 453(2)
_cell_volume 6485.2(16)
_computing_structure_refinement 'SHELXL-97 (Sheldrick, 1997)'
_computing_structure_solution 'SHELXS-97 (Sheldrick, 1990)'
_diffrn_ambient_temperature 453(2)
_diffrn_measured_fraction_theta_full 0.972
_diffrn_measured_fraction_theta_max 0.972
_diffrn_radiation_monochromator graphite
_diffrn_radiation_source 'fine-focus sealed tube'
_diffrn_radiation_type MoK\a
_diffrn_radiation_wavelength 0.71073
_diffrn_reflns_av_R_equivalents 0.1896
_diffrn_reflns_av_sigmaI/netI 0.2194
_diffrn_reflns_limit_h_max 25
_diffrn_reflns_limit_h_min -25
_diffrn_reflns_limit_k_max 14
_diffrn_reflns_limit_k_min -14
_diffrn_reflns_limit_l_max 38
_diffrn_reflns_limit_l_min -40
_diffrn_reflns_number 58279
_diffrn_reflns_theta_full 28.36
_diffrn_reflns_theta_max 28.36
_diffrn_reflns_theta_min 1.19
_exptl_absorpt_coefficient_mu 0.857
_exptl_absorpt_correction_type none
_exptl_crystal_density_diffrn 1.348
_exptl_crystal_density_method 'not measured'
_exptl_crystal_F_000 2736
_refine_diff_density_max 1.391
_refine_diff_density_min -1.450
_refine_diff_density_rms 0.133
_refine_ls_extinction_coef 0.0022(4)
_refine_ls_extinction_expression Fc^*^=kFc[1+0.001xFc^2^\l^3^/sin(2\q)]^-1/4^
_refine_ls_extinction_method SHELXL
_refine_ls_goodness_of_fit_ref 0.913
_refine_ls_hydrogen_treatment mixed
_refine_ls_matrix_type full
_refine_ls_number_parameters 812
_refine_ls_number_reflns 15750
_refine_ls_number_restraints 0
_refine_ls_restrained_S_all 0.913
_refine_ls_R_factor_all 0.2508
_refine_ls_R_factor_gt 0.0945
_refine_ls_shift/su_max 0.001
_refine_ls_shift/su_mean 0.000
_refine_ls_structure_factor_coef Fsqd
_refine_ls_weighting_details 'calc w=1/[\s^2^(Fo^2^)+(0.1891P)^2^+0.0000P] where P=(Fo^2^+2Fc^2^)/3'
_refine_ls_weighting_scheme calc
_refine_ls_wR_factor_gt 0.2392
_refine_ls_wR_factor_ref 0.3545
_reflns_number_gt 5290
_reflns_number_total 15750
_reflns_threshold_expression >2sigma(I)
_cod_data_source_file ic0105112_2.cif
_cod_data_source_block seebfmb
_cod_depositor_comments
;
The following automatic conversions were performed:

'_chemical_melting_point' value 'Y' was changed to '?' - the value is
undefined or not given.

'_geom_bond_publ_flag' value 'Y' changed to
'y' according to the built-in table from CIF Core dictionary named
'cif_core.dic' version 2.4.1 from 2010-06-29 (106
times).

'_geom_angle_publ_flag' value 'Y' changed to 'y' according
to the built-in table from CIF Core dictionary named 'cif_core.dic'
version 2.4.1 from 2010-06-29 (162 times).

Automatic conversion script
Id: cif_fix_values 1646 2011-03-28 12:23:43Z adriana 
;
_cod_original_cell_volume 6485.3(14)
_cod_database_code 4320580

loop_
_symmetry_equiv_pos_as_xyz
'x, y, z'
'-x+1/2, y+1/2, -z+1/2'
'-x, -y, -z'
'x-1/2, -y-1/2, z-1/2'

loop_
_atom_site_label
_atom_site_type_symbol
_atom_site_fract_x
_atom_site_fract_y
_atom_site_fract_z
_atom_site_U_iso_or_equiv
_atom_site_adp_type
_atom_site_occupancy
_atom_site_symmetry_multiplicity
_atom_site_calc_flag
_atom_site_refinement_flags
_atom_site_disorder_assembly
_atom_site_disorder_group
Zn1 Zn 0.17414(5) 0.25190(9) -0.01185(3) 0.0383(3) Uani 1 1 d . . .
N1 N 0.0968(3) 0.3196(6) 0.0221(2) 0.0391(16) Uani 1 1 d . . .
N2 N 0.1346(3) 0.3276(6) -0.0717(2) 0.0393(17) Uani 1 1 d . . .
N3 N 0.1204(3) 0.0984(6) -0.0283(2) 0.0381(16) Uani 1 1 d . . .
N4 N 0.0324(3) 0.3110(6) -0.0024(2) 0.0390(16) Uani 1 1 d . . .
N5 N 0.0644(3) 0.3115(6) -0.0819(2) 0.0388(16) Uani 1 1 d . . .
N6 N 0.0515(4) 0.1176(6) -0.0421(2) 0.0408(17) Uani 1 1 d . . .
S1 S 0.28041(11) 0.2709(2) 0.02401(8) 0.0483(6) Uani 1 1 d . . .
B1 B 0.0228(5) 0.2479(9) -0.0478(3) 0.042(2) Uani 1 1 d . . .
H1 H -0.0263 0.2460 -0.0593 0.050 Uiso 1 1 calc R . .
C1 C -0.0161(4) 0.3573(7) 0.0227(3) 0.041(2) Uani 1 1 d . . .
C2 C 0.0174(4) 0.3930(7) 0.0627(3) 0.043(2) Uani 1 1 d . . .
H2A H -0.0026 0.4274 0.0864 0.052 Uiso 1 1 calc R . .
C3 C 0.0872(4) 0.3681(8) 0.0615(3) 0.040(2) Uani 1 1 d . . .
C4 C -0.0904(4) 0.3696(8) 0.0045(3) 0.051(2) Uani 1 1 d . . .
H4A H -0.0975 0.3350 -0.0249 0.077 Uiso 1 1 calc R . .
H4B H -0.1026 0.4528 0.0029 0.077 Uiso 1 1 calc R . .
H4C H -0.1187 0.3291 0.0240 0.077 Uiso 1 1 calc R . .
C5 C 0.1458(5) 0.3958(8) 0.0960(3) 0.046(2) Uani 1 1 d . . .
C6 C 0.1423(5) 0.3629(9) 0.1407(3) 0.058(3) Uani 1 1 d . . .
H6A H 0.1039 0.3216 0.1485 0.070 Uiso 1 1 calc R . .
C7 C 0.1957(6) 0.3916(11) 0.1734(4) 0.074(4) Uani 1 1 d . . .
H7A H 0.1940 0.3669 0.2029 0.088 Uiso 1 1 calc R . .
C8 C 0.2512(6) 0.4569(11) 0.1623(4) 0.067(3) Uani 1 1 d . . .
H8A H 0.2861 0.4798 0.1845 0.081 Uiso 1 1 calc R . .
C9 C 0.2550(5) 0.4881(9) 0.1182(4) 0.062(3) Uani 1 1 d . . .
H9A H 0.2934 0.5298 0.1107 0.074 Uiso 1 1 calc R . .
C10 C 0.2024(4) 0.4583(9) 0.0847(3) 0.051(2) Uani 1 1 d . . .
H10A H 0.2054 0.4803 0.0550 0.061 Uiso 1 1 calc R . .
C11 C 0.0444(4) 0.3420(7) -0.1252(3) 0.040(2) Uani 1 1 d . . .
C12 C 0.1023(5) 0.3779(8) -0.1439(3) 0.045(2) Uani 1 1 d . . .
H12A H 0.1044 0.4032 -0.1733 0.054 Uiso 1 1 calc R . .
C13 C 0.1571(4) 0.3686(7) -0.1100(3) 0.039(2) Uani 1 1 d . . .
C14 C -0.0277(5) 0.3304(9) -0.1457(3) 0.059(3) Uani 1 1 d . . .
H14A H -0.0558 0.3018 -0.1236 0.089 Uiso 1 1 calc R . .
H14B H -0.0298 0.2749 -0.1702 0.089 Uiso 1 1 calc R . .
H14C H -0.0443 0.4070 -0.1565 0.089 Uiso 1 1 calc R . .
C15 C 0.2302(5) 0.3928(8) -0.1134(3) 0.046(2) Uani 1 1 d . . .
C16 C 0.2581(5) 0.3604(9) -0.1524(3) 0.055(3) Uani 1 1 d . . .
H16A H 0.2300 0.3237 -0.1755 0.066 Uiso 1 1 calc R . .
C17 C 0.3274(5) 0.3816(10) -0.1574(4) 0.064(3) Uani 1 1 d . . .
H17A H 0.3452 0.3633 -0.1841 0.077 Uiso 1 1 calc R . .
C18 C 0.3690(5) 0.4308(10) -0.1216(4) 0.066(3) Uani 1 1 d . . .
H18A H 0.4159 0.4416 -0.1238 0.080 Uiso 1 1 calc R . .
C19 C 0.3428(5) 0.4635(9) -0.0835(4) 0.060(3) Uani 1 1 d . . .
H19A H 0.3716 0.4984 -0.0602 0.072 Uiso 1 1 calc R . .
C20 C 0.2742(5) 0.4458(8) -0.0788(3) 0.048(2) Uani 1 1 d . . .
H20A H 0.2569 0.4691 -0.0525 0.058 Uiso 1 1 calc R . .
C21 C 0.0213(5) 0.0128(8) -0.0559(3) 0.043(2) Uani 1 1 d . . .
C22 C 0.0707(5) -0.0743(8) -0.0508(3) 0.044(2) Uani 1 1 d . . .
H22A H 0.0648 -0.1548 -0.0581 0.053 Uiso 1 1 calc R . .
C23 C 0.1315(5) -0.0190(7) -0.0328(3) 0.038(2) Uani 1 1 d . . .
C24 C -0.0531(5) 0.0027(8) -0.0738(3) 0.051(2) Uani 1 1 d . . .
H24A H -0.0747 0.0797 -0.0731 0.077 Uiso 1 1 calc R . .
H24B H -0.0757 -0.0524 -0.0557 0.077 Uiso 1 1 calc R . .
H24C H -0.0567 -0.0259 -0.1042 0.077 Uiso 1 1 calc R . .
C25 C 0.1995(5) -0.0765(7) -0.0210(3) 0.043(2) Uani 1 1 d . . .
C26 C 0.2448(5) -0.0418(9) 0.0160(3) 0.051(2) Uani 1 1 d . . .
H26A H 0.2326 0.0209 0.0339 0.062 Uiso 1 1 calc R . .
C27 C 0.3078(6) -0.0992(10) 0.0265(4) 0.066(3) Uani 1 1 d . . .
H27A H 0.3379 -0.0748 0.0511 0.079 Uiso 1 1 calc R . .
C28 C 0.3252(6) -0.1931(10) -0.0001(4) 0.066(3) Uani 1 1 d . . .
H28A H 0.3674 -0.2318 0.0066 0.080 Uiso 1 1 calc R . .
C29 C 0.2807(6) -0.2294(9) -0.0363(4) 0.062(3) Uani 1 1 d . . .
H29A H 0.2925 -0.2935 -0.0536 0.075 Uiso 1 1 calc R . .
C30 C 0.2189(5) -0.1714(8) -0.0469(3) 0.052(2) Uani 1 1 d . . .
H30A H 0.1895 -0.1958 -0.0718 0.063 Uiso 1 1 calc R . .
C31 C 0.3397(4) 0.2005(8) -0.0076(3) 0.041(2) Uani 1 1 d . . .
C32 C 0.3233(5) 0.1569(8) -0.0513(3) 0.046(2) Uani 1 1 d . . .
H32A H 0.2782 0.1645 -0.0650 0.056 Uiso 1 1 calc R . .
C33 C 0.3721(5) 0.1031(8) -0.0747(3) 0.051(2) Uani 1 1 d . . .
H33A H 0.3599 0.0738 -0.1036 0.061 Uiso 1 1 calc R . .
C34 C 0.4396(5) 0.0932(9) -0.0546(3) 0.053(2) Uani 1 1 d . . .
H34A H 0.4730 0.0573 -0.0700 0.064 Uiso 1 1 calc R . .
C35 C 0.4573(5) 0.1361(9) -0.0120(3) 0.058(3) Uani 1 1 d . . .
H35A H 0.5028 0.1307 0.0010 0.070 Uiso 1 1 calc R . .
C36 C 0.4082(5) 0.1870(8) 0.0114(3) 0.047(2) Uani 1 1 d . . .
H36A H 0.4208 0.2132 0.0406 0.056 Uiso 1 1 calc R . .
Zn2 Zn 0.47277(5) 0.49542(9) 0.23696(3) 0.0388(3) Uani 1 1 d . . .
N101 N 0.5496(4) 0.3899(6) 0.2159(2) 0.0400(17) Uani 1 1 d . . .
N102 N 0.3980(4) 0.3691(7) 0.2206(2) 0.0439(18) Uani 1 1 d . . .
N103 N 0.4554(4) 0.5743(6) 0.1748(2) 0.0408(17) Uani 1 1 d . . .
N104 N 0.5315(3) 0.3408(6) 0.1732(2) 0.0388(16) Uani 1 1 d . . .
N105 N 0.4463(3) 0.4932(6) 0.1404(2) 0.0381(16) Uani 1 1 d . . .
N106 N 0.4063(3) 0.3100(6) 0.1808(2) 0.0397(17) Uani 1 1 d . . .
S101 S 0.47371(12) 0.5921(2) 0.30179(7) 0.0460(6) Uani 1 1 d . . .
B101 B 0.4579(5) 0.3587(9) 0.1492(3) 0.041(2) Uani 1 1 d . . .
H101 H 0.4525 0.3147 0.1208 0.050 Uiso 1 1 calc R . .
C101 C 0.5867(4) 0.2820(7) 0.1602(3) 0.041(2) Uani 1 1 d . . .
C102 C 0.6406(4) 0.2943(8) 0.1933(3) 0.045(2) Uani 1 1 d . . .
H10B H 0.6850 0.2639 0.1931 0.054 Uiso 1 1 calc R . .
C103 C 0.6159(4) 0.3610(7) 0.2274(3) 0.040(2) Uani 1 1 d . . .
C104 C 0.5851(5) 0.2200(9) 0.1159(3) 0.058(3) Uani 1 1 d . . .
H10C H 0.5398 0.2276 0.0997 0.086 Uiso 1 1 calc R . .
H10D H 0.5958 0.1368 0.1207 0.086 Uiso 1 1 calc R . .
H10E H 0.6186 0.2555 0.0988 0.086 Uiso 1 1 calc R . .
C105 C 0.6520(4) 0.4016(8) 0.2707(3) 0.044(2) Uani 1 1 d . . .
C106 C 0.7181(4) 0.4454(8) 0.2729(3) 0.048(2) Uani 1 1 d . . .
H10F H 0.7405 0.4464 0.2470 0.057 Uiso 1 1 calc R . .
C107 C 0.7520(5) 0.4874(9) 0.3122(4) 0.059(3) Uani 1 1 d . . .
H10G H 0.7971 0.5155 0.3131 0.070 Uiso 1 1 calc R . .
C108 C 0.7189(5) 0.4880(9) 0.3507(3) 0.059(3) Uani 1 1 d . . .
H10H H 0.7407 0.5202 0.3772 0.070 Uiso 1 1 calc R . .
C109 C 0.6533(5) 0.4406(10) 0.3497(3) 0.061(3) Uani 1 1 d . . .
H10I H 0.6318 0.4370 0.3758 0.073 Uiso 1 1 calc R . .
C110 C 0.6197(5) 0.3983(8) 0.3096(3) 0.050(2) Uani 1 1 d . . .
H11A H 0.5752 0.3676 0.3088 0.060 Uiso 1 1 calc R . .
C111 C 0.3688(4) 0.2081(8) 0.1781(3) 0.044(2) Uani 1 1 d . . .
C112 C 0.3354(4) 0.2013(8) 0.2159(3) 0.048(2) Uani 1 1 d . . .
H11B H 0.3060 0.1403 0.2231 0.058 Uiso 1 1 calc R . .
C113 C 0.3535(4) 0.3020(8) 0.2415(3) 0.043(2) Uani 1 1 d . . .
C114 C 0.3685(5) 0.1246(8) 0.1395(3) 0.055(3) Uani 1 1 d . . .
H11C H 0.3975 0.1559 0.1184 0.083 Uiso 1 1 calc R . .
H11D H 0.3222 0.1159 0.1252 0.083 Uiso 1 1 calc R . .
H11E H 0.3857 0.0481 0.1501 0.083 Uiso 1 1 calc R . .
C115 C 0.3291(4) 0.3411(8) 0.2836(3) 0.044(2) Uani 1 1 d . . .
C116 C 0.3089(5) 0.2561(9) 0.3139(3) 0.055(3) Uani 1 1 d . . .
H11F H 0.3118 0.1749 0.3077 0.066 Uiso 1 1 calc R . .
C117 C 0.2849(6) 0.2940(12) 0.3525(4) 0.069(3) Uani 1 1 d . . .
H11G H 0.2704 0.2376 0.3723 0.083 Uiso 1 1 calc R . .
C118 C 0.2814(5) 0.4117(11) 0.3629(3) 0.062(3) Uani 1 1 d . . .
H11H H 0.2665 0.4348 0.3900 0.074 Uiso 1 1 calc R . .
C119 C 0.3004(5) 0.4984(10) 0.3329(3) 0.055(3) Uani 1 1 d . . .
H11I H 0.2969 0.5794 0.3392 0.066 Uiso 1 1 calc R . .
C120 C 0.3242(4) 0.4605(9) 0.2938(3) 0.046(2) Uani 1 1 d . . .
H12B H 0.3374 0.5172 0.2737 0.055 Uiso 1 1 calc R . .
C121 C 0.4403(5) 0.5538(9) 0.1003(3) 0.048(2) Uani 1 1 d . . .
C122 C 0.4450(5) 0.6732(9) 0.1106(3) 0.051(2) Uani 1 1 d . . .
H12C H 0.4419 0.7359 0.0901 0.062 Uiso 1 1 calc R . .
C123 C 0.4553(4) 0.6841(8) 0.1566(3) 0.044(2) Uani 1 1 d . . .
C124 C 0.4320(6) 0.4924(9) 0.0554(3) 0.062(3) Uani 1 1 d . . .
H12D H 0.4314 0.4074 0.0598 0.094 Uiso 1 1 calc R . .
H12E H 0.4700 0.5133 0.0391 0.094 Uiso 1 1 calc R . .
H12F H 0.3894 0.5171 0.0387 0.094 Uiso 1 1 calc R . .
C125 C 0.4656(5) 0.7935(8) 0.1837(3) 0.047(2) Uani 1 1 d . . .
C126 C 0.4284(5) 0.8231(9) 0.2183(3) 0.056(3) Uani 1 1 d . . .
H12G H 0.3939 0.7716 0.2257 0.067 Uiso 1 1 calc R . .
C127 C 0.4405(6) 0.9266(10) 0.2423(4) 0.072(3) Uani 1 1 d . . .
H12H H 0.4140 0.9448 0.2654 0.087 Uiso 1 1 calc R . .
C128 C 0.4909(6) 1.0023(9) 0.2326(3) 0.064(3) Uani 1 1 d . . .
H12I H 0.4984 1.0727 0.2489 0.076 Uiso 1 1 calc R . .
C129 C 0.5323(5) 0.9764(9) 0.1980(4) 0.059(3) Uani 1 1 d . . .
H12J H 0.5673 1.0279 0.1914 0.071 Uiso 1 1 calc R . .
C130 C 0.5184(5) 0.8701(8) 0.1741(3) 0.050(2) Uani 1 1 d . . .
H13A H 0.5450 0.8502 0.1513 0.060 Uiso 1 1 calc R . .
C131 C 0.5476(4) 0.6835(7) 0.3062(3) 0.0391(19) Uani 1 1 d . . .
C132 C 0.5630(4) 0.7485(8) 0.3455(3) 0.042(2) Uani 1 1 d . . .
H13B H 0.5340 0.7437 0.3681 0.050 Uiso 1 1 calc R . .
C133 C 0.6209(5) 0.8201(8) 0.3514(3) 0.050(2) Uani 1 1 d . . .
H13C H 0.6306 0.8624 0.3781 0.060 Uiso 1 1 calc R . .
C134 C 0.6639(5) 0.8298(8) 0.3188(3) 0.055(2) Uani 1 1 d . . .
H13D H 0.7024 0.8796 0.3231 0.066 Uiso 1 1 calc R . .
C135 C 0.6507(5) 0.7665(8) 0.2800(4) 0.054(3) Uani 1 1 d . . .
H13E H 0.6805 0.7721 0.2579 0.065 Uiso 1 1 calc R . .
C136 C 0.5929(5) 0.6939(8) 0.2734(3) 0.049(2) Uani 1 1 d . . .
H13F H 0.5840 0.6512 0.2468 0.058 Uiso 1 1 calc R . .

loop_
_atom_site_aniso_label
_atom_site_aniso_U_11
_atom_site_aniso_U_22
_atom_site_aniso_U_33
_atom_site_aniso_U_23
_atom_site_aniso_U_13
_atom_site_aniso_U_12
Zn1 0.0341(5) 0.0407(6) 0.0401(6) -0.0015(4) 0.0038(4) 0.0011(4)
N1 0.034(4) 0.044(4) 0.040(4) 0.001(3) 0.009(3) -0.002(3)
N2 0.030(4) 0.038(4) 0.048(4) -0.001(3) 0.000(3) 0.002(3)
N3 0.032(4) 0.040(4) 0.041(4) 0.000(3) -0.001(3) -0.008(3)
N4 0.029(4) 0.039(4) 0.048(4) -0.005(3) 0.001(3) -0.003(3)
N5 0.034(4) 0.041(4) 0.041(4) 0.001(3) 0.002(3) -0.003(3)
N6 0.041(4) 0.045(4) 0.037(4) -0.004(3) 0.007(3) -0.001(3)
S1 0.0361(12) 0.0647(16) 0.0436(13) -0.0119(11) 0.0014(10) 0.0058(11)
B1 0.027(5) 0.049(6) 0.048(6) 0.004(5) -0.002(4) -0.006(5)
C1 0.032(4) 0.036(5) 0.058(6) 0.003(4) 0.017(4) 0.012(4)
C2 0.040(5) 0.042(5) 0.049(5) -0.001(4) 0.015(4) 0.008(4)
C3 0.038(5) 0.038(5) 0.047(5) 0.003(4) 0.012(4) -0.001(4)
C4 0.042(5) 0.050(6) 0.064(6) 0.010(5) 0.016(5) 0.007(4)
C5 0.056(6) 0.037(5) 0.045(5) -0.005(4) 0.000(4) 0.011(4)
C6 0.061(6) 0.066(7) 0.049(6) 0.000(5) 0.010(5) 0.026(5)
C7 0.073(8) 0.101(9) 0.044(6) -0.003(6) -0.003(6) 0.041(7)
C8 0.053(7) 0.090(8) 0.053(7) -0.023(6) -0.018(5) 0.026(6)
C9 0.041(5) 0.074(7) 0.069(7) -0.021(6) -0.001(5) 0.001(5)
C10 0.035(5) 0.057(6) 0.060(6) -0.008(5) 0.005(4) 0.007(5)
C11 0.044(5) 0.037(5) 0.039(5) 0.006(4) -0.003(4) 0.007(4)
C12 0.049(5) 0.050(6) 0.035(5) 0.011(4) 0.001(4) -0.006(4)
C13 0.041(5) 0.035(5) 0.042(5) 0.000(4) 0.013(4) 0.004(4)
C14 0.056(6) 0.071(7) 0.048(6) 0.011(5) -0.006(5) -0.008(5)
C15 0.048(5) 0.041(5) 0.051(6) 0.008(4) 0.012(5) 0.001(4)
C16 0.047(6) 0.061(6) 0.060(6) 0.001(5) 0.017(5) -0.008(5)
C17 0.057(7) 0.074(7) 0.066(7) 0.004(6) 0.027(6) 0.001(6)
C18 0.042(6) 0.067(7) 0.094(9) 0.001(6) 0.023(6) 0.003(5)
C19 0.043(6) 0.049(6) 0.088(8) -0.011(6) 0.006(6) -0.012(5)
C20 0.042(5) 0.046(5) 0.058(6) 0.005(5) 0.011(5) -0.006(4)
C21 0.046(5) 0.049(6) 0.036(5) -0.003(4) 0.010(4) -0.015(4)
C22 0.051(6) 0.043(5) 0.039(5) 0.000(4) 0.006(4) -0.005(5)
C23 0.055(5) 0.040(5) 0.021(4) -0.003(3) 0.008(4) 0.000(4)
C24 0.048(5) 0.055(6) 0.052(6) -0.005(5) 0.008(4) -0.018(5)
C25 0.048(5) 0.032(5) 0.052(6) 0.011(4) 0.021(4) 0.003(4)
C26 0.058(6) 0.051(6) 0.046(6) 0.004(4) 0.004(5) 0.008(5)
C27 0.069(7) 0.067(7) 0.063(7) 0.010(6) 0.012(6) 0.009(6)
C28 0.064(7) 0.062(7) 0.075(8) 0.021(6) 0.016(6) 0.020(6)
C29 0.062(7) 0.052(6) 0.077(8) -0.006(5) 0.025(6) 0.008(5)
C30 0.050(6) 0.045(6) 0.063(6) -0.008(5) 0.011(5) 0.000(5)
C31 0.041(5) 0.040(5) 0.041(5) 0.000(4) 0.002(4) 0.005(4)
C32 0.048(5) 0.052(6) 0.039(5) 0.004(4) 0.007(4) 0.008(5)
C33 0.055(6) 0.049(6) 0.049(6) -0.007(4) 0.002(5) 0.001(5)
C34 0.043(5) 0.062(6) 0.057(6) 0.001(5) 0.013(5) 0.007(5)
C35 0.047(6) 0.058(6) 0.069(7) 0.006(5) 0.008(5) 0.016(5)
C36 0.049(5) 0.041(5) 0.050(5) -0.002(4) 0.004(4) 0.014(4)
Zn2 0.0370(6) 0.0427(6) 0.0372(6) -0.0016(4) 0.0067(4) -0.0013(4)
N101 0.043(4) 0.042(4) 0.037(4) -0.002(3) 0.012(3) 0.002(3)
N102 0.044(4) 0.051(5) 0.039(4) -0.005(3) 0.011(3) -0.009(4)
N103 0.044(4) 0.032(4) 0.046(4) -0.005(3) 0.005(3) 0.000(3)
N104 0.037(4) 0.039(4) 0.040(4) -0.007(3) 0.005(3) -0.008(3)
N105 0.035(4) 0.043(4) 0.035(4) -0.002(3) 0.003(3) -0.002(3)
N106 0.042(4) 0.037(4) 0.040(4) -0.006(3) 0.006(3) -0.003(3)
S101 0.0448(13) 0.0544(14) 0.0407(12) -0.0065(10) 0.0126(10) -0.0071(11)
B101 0.049(6) 0.040(6) 0.036(5) -0.007(4) 0.005(5) -0.008(5)
C101 0.037(5) 0.039(5) 0.049(5) -0.003(4) 0.012(4) 0.002(4)
C102 0.034(5) 0.044(5) 0.059(6) -0.004(4) 0.008(4) 0.002(4)
C103 0.037(5) 0.042(5) 0.042(5) 0.003(4) 0.008(4) -0.001(4)
C104 0.056(6) 0.073(7) 0.047(6) -0.022(5) 0.020(5) -0.007(5)
C105 0.034(5) 0.046(5) 0.051(6) -0.005(4) -0.003(4) 0.007(4)
C106 0.033(5) 0.055(6) 0.055(6) -0.005(5) 0.003(4) 0.000(4)
C107 0.046(6) 0.059(7) 0.068(7) -0.003(5) -0.009(5) 0.000(5)
C108 0.059(7) 0.063(7) 0.047(6) -0.017(5) -0.021(5) 0.009(5)
C109 0.062(7) 0.070(7) 0.051(6) 0.003(5) 0.008(5) 0.021(6)
C110 0.051(6) 0.052(6) 0.047(6) 0.000(4) 0.004(5) 0.011(5)
C111 0.037(5) 0.046(5) 0.049(5) -0.002(4) 0.004(4) -0.004(4)
C112 0.033(5) 0.045(5) 0.066(6) 0.002(5) 0.006(4) -0.008(4)
C113 0.034(5) 0.039(5) 0.054(6) 0.017(4) 0.004(4) 0.004(4)
C114 0.055(6) 0.047(6) 0.066(6) -0.003(5) 0.012(5) -0.018(5)
C115 0.033(5) 0.054(6) 0.044(5) 0.010(4) 0.004(4) 0.013(4)
C116 0.052(6) 0.056(6) 0.061(6) 0.018(5) 0.019(5) 0.004(5)
C117 0.068(7) 0.089(9) 0.054(7) 0.009(6) 0.016(6) -0.004(7)
C118 0.053(6) 0.088(9) 0.045(6) 0.006(6) 0.011(5) 0.007(6)
C119 0.041(5) 0.072(7) 0.054(6) -0.005(5) 0.015(5) 0.002(5)
C120 0.034(5) 0.056(6) 0.047(5) 0.007(4) 0.005(4) -0.003(4)
C121 0.047(5) 0.060(6) 0.036(5) 0.005(4) -0.002(4) 0.009(5)
C122 0.052(6) 0.053(6) 0.046(6) 0.000(5) -0.006(4) -0.007(5)
C123 0.045(5) 0.037(5) 0.051(6) 0.011(4) 0.006(4) 0.003(4)
C124 0.087(8) 0.054(6) 0.044(6) 0.001(5) -0.001(5) -0.015(6)
C125 0.053(6) 0.038(5) 0.053(6) 0.002(4) 0.012(5) -0.002(4)
C126 0.058(6) 0.049(6) 0.063(6) 0.011(5) 0.016(5) 0.006(5)
C127 0.096(9) 0.063(7) 0.065(7) -0.008(6) 0.040(6) -0.011(7)
C128 0.104(9) 0.035(5) 0.047(6) 0.002(4) -0.009(6) -0.009(6)
C129 0.056(6) 0.057(7) 0.061(7) 0.003(5) -0.006(5) -0.020(5)
C130 0.050(6) 0.049(6) 0.054(6) 0.007(5) 0.011(5) 0.009(5)
C131 0.041(5) 0.037(5) 0.040(5) -0.001(4) 0.007(4) 0.004(4)
C132 0.044(5) 0.048(5) 0.033(4) -0.003(4) 0.001(4) -0.001(4)
C133 0.060(6) 0.046(6) 0.042(5) -0.006(4) -0.006(5) -0.007(5)
C134 0.059(6) 0.047(6) 0.058(6) -0.008(5) 0.007(5) -0.009(5)
C135 0.042(5) 0.053(6) 0.069(7) -0.008(5) 0.014(5) -0.006(5)
C136 0.052(6) 0.050(6) 0.043(5) -0.011(4) 0.000(4) 0.001(5)

loop_
_atom_type_symbol
_atom_type_description
_atom_type_scat_dispersion_real
_atom_type_scat_dispersion_imag
_atom_type_scat_source
C C 0.0033 0.0016 'International Tables Vol C Tables 4.2.6.8 and 6.1.1.4'
H H 0.0000 0.0000 'International Tables Vol C Tables 4.2.6.8 and 6.1.1.4'
B B 0.0013 0.0007 'International Tables Vol C Tables 4.2.6.8 and 6.1.1.4'
N N 0.0061 0.0033 'International Tables Vol C Tables 4.2.6.8 and 6.1.1.4'
S S 0.1246 0.1234 'International Tables Vol C Tables 4.2.6.8 and 6.1.1.4'
Zn Zn 0.2839 1.4301 'International Tables Vol C Tables 4.2.6.8 and 6.1.1.4'

loop_
_geom_angle_atom_site_label_1
_geom_angle_atom_site_label_2
_geom_angle_atom_site_label_3
_geom_angle
_geom_angle_site_symmetry_1
_geom_angle_site_symmetry_3
_geom_angle_publ_flag
N3 Zn1 N1 92.6(3) . . y
N3 Zn1 N2 90.2(3) . . y
N1 Zn1 N2 93.3(3) . . y
N3 Zn1 S1 128.2(2) . . y
N1 Zn1 S1 114.7(2) . . y
N2 Zn1 S1 128.2(2) . . y
C3 N1 N4 106.9(6) . . y
C3 N1 Zn1 140.6(6) . . y
N4 N1 Zn1 112.5(5) . . y
C13 N2 N5 105.3(6) . . y
C13 N2 Zn1 139.0(6) . . y
N5 N2 Zn1 113.9(5) . . y
C23 N3 N6 106.6(6) . . y
C23 N3 Zn1 139.8(6) . . y
N6 N3 Zn1 113.4(5) . . y
C1 N4 N1 108.7(7) . . y
C1 N4 B1 129.8(7) . . y
N1 N4 B1 121.2(7) . . y
C11 N5 N2 110.4(7) . . y
C11 N5 B1 129.3(7) . . y
N2 N5 B1 119.6(6) . . y
C21 N6 N3 109.4(7) . . y
C21 N6 B1 129.6(7) . . y
N3 N6 B1 120.1(7) . . y
C31 S1 Zn1 109.1(3) . . y
N4 B1 N5 110.8(7) . . y
N4 B1 N6 109.1(7) . . y
N5 B1 N6 107.2(7) . . y
C2 C1 N4 107.7(7) . . y
C2 C1 C4 130.1(8) . . y
N4 C1 C4 122.1(8) . . y
C1 C2 C3 107.0(8) . . y
N1 C3 C2 109.8(8) . . y
N1 C3 C5 122.0(7) . . y
C2 C3 C5 128.1(8) . . y
C10 C5 C6 119.8(9) . . y
C10 C5 C3 120.5(8) . . y
C6 C5 C3 119.7(9) . . y
C7 C6 C5 120.2(11) . . y
C8 C7 C6 120.0(11) . . y
C9 C8 C7 119.6(10) . . y
C8 C9 C10 121.3(10) . . y
C5 C10 C9 119.1(10) . . y
N5 C11 C12 107.7(7) . . y
N5 C11 C14 122.3(8) . . y
C12 C11 C14 130.0(8) . . y
C11 C12 C13 106.0(7) . . y
N2 C13 C12 110.5(7) . . y
N2 C13 C15 122.1(8) . . y
C12 C13 C15 127.4(8) . . y
C16 C15 C20 117.9(9) . . y
C16 C15 C13 119.0(8) . . y
C20 C15 C13 123.1(8) . . y
C15 C16 C17 121.4(10) . . y
C18 C17 C16 118.2(10) . . y
C19 C18 C17 121.3(10) . . y
C18 C19 C20 120.6(10) . . y
C19 C20 C15 120.5(9) . . y
N6 C21 C22 108.0(8) . . y
N6 C21 C24 123.1(8) . . y
C22 C21 C24 128.9(8) . . y
C21 C22 C23 106.5(8) . . y
N3 C23 C22 109.6(8) . . y
N3 C23 C25 123.5(8) . . y
C22 C23 C25 126.9(8) . . y
C26 C25 C30 118.0(9) . . y
C26 C25 C23 122.6(8) . . y
C30 C25 C23 119.3(8) . . y
C27 C26 C25 121.0(10) . . y
C28 C27 C26 119.2(11) . . y
C29 C28 C27 120.5(10) . . y
C28 C29 C30 120.2(10) . . y
C29 C30 C25 121.1(10) . . y
C36 C31 C32 116.8(8) . . y
C36 C31 S1 118.9(7) . . y
C32 C31 S1 124.3(7) . . y
C33 C32 C31 121.9(9) . . y
C32 C33 C34 119.0(9) . . y
C35 C34 C33 120.3(9) . . y
C36 C35 C34 120.4(9) . . y
C35 C36 C31 121.6(9) . . y
N102 Zn2 N103 92.2(3) . . y
N102 Zn2 N101 93.0(3) . . y
N103 Zn2 N101 91.1(3) . . y
N102 Zn2 S101 118.8(2) . . y
N103 Zn2 S101 124.6(2) . . y
N101 Zn2 S101 127.7(2) . . y
C103 N101 N104 106.1(6) . . y
C103 N101 Zn2 140.5(6) . . y
N104 N101 Zn2 112.9(5) . . y
C113 N102 N106 106.0(7) . . y
C113 N102 Zn2 138.3(6) . . y
N106 N102 Zn2 112.7(5) . . y
C123 N103 N105 107.8(7) . . y
C123 N103 Zn2 138.9(6) . . y
N105 N103 Zn2 113.1(5) . . y
C101 N104 N101 109.1(7) . . y
C101 N104 B101 130.9(7) . . y
N101 N104 B101 119.9(6) . . y
N103 N105 C121 108.9(7) . . y
N103 N105 B101 120.9(7) . . y
C121 N105 B101 128.9(7) . . y
C111 N106 N102 109.8(7) . . y
C111 N106 B101 129.8(7) . . y
N102 N106 B101 120.1(6) . . y
C131 S101 Zn2 106.0(3) . . y
N105 B101 N104 108.5(7) . . y
N105 B101 N106 110.8(7) . . y
N104 B101 N106 107.5(7) . . y
N104 C101 C102 108.1(8) . . y
N104 C101 C104 122.9(8) . . y
C102 C101 C104 129.0(8) . . y
C101 C102 C103 106.7(8) . . y
N101 C103 C102 109.9(7) . . y
N101 C103 C105 120.2(7) . . y
C102 C103 C105 129.9(8) . . y
C106 C105 C110 118.8(8) . . y
C106 C105 C103 120.1(8) . . y
C110 C105 C103 121.1(8) . . y
C107 C106 C105 121.4(9) . . y
C106 C107 C108 119.8(10) . . y
C109 C108 C107 119.7(9) . . y
C108 C109 C110 119.8(10) . . y
C105 C110 C109 120.4(9) . . y
N106 C111 C112 107.5(8) . . y
N106 C111 C114 122.1(8) . . y
C112 C111 C114 130.4(8) . . y
C111 C112 C113 107.3(8) . . y
N102 C113 C112 109.3(8) . . y
N102 C113 C115 121.3(8) . . y
C112 C113 C115 129.3(8) . . y
C120 C115 C116 118.9(9) . . y
C120 C115 C113 121.3(8) . . y
C116 C115 C113 119.8(9) . . y
C117 C116 C115 119.2(10) . . y
C118 C117 C116 121.8(11) . . y
C117 C118 C119 120.1(10) . . y
C120 C119 C118 118.2(10) . . y
C119 C120 C115 121.8(9) . . y
C122 C121 N105 106.5(8) . . y
C122 C121 C124 130.2(9) . . y
N105 C121 C124 123.2(9) . . y
C121 C122 C123 108.2(8) . . y
N103 C123 C122 108.6(8) . . y
N103 C123 C125 122.8(8) . . y
C122 C123 C125 128.6(8) . . y
C126 C125 C130 118.2(9) . . y
C126 C125 C123 124.7(9) . . y
C130 C125 C123 117.1(8) . . y
C127 C126 C125 121.8(10) . . y
C128 C127 C126 120.2(10) . . y
C127 C128 C129 121.1(10) . . y
C130 C129 C128 117.2(9) . . y
C125 C130 C129 121.4(9) . . y
C132 C131 C136 117.3(8) . . y
C132 C131 S101 117.8(7) . . y
C136 C131 S101 124.8(7) . . y
C133 C132 C131 120.7(8) . . y
C134 C133 C132 120.9(9) . . y
C133 C134 C135 120.0(9) . . y
C134 C135 C136 119.9(9) . . y
C135 C136 C131 121.1(8) . . y

loop_
_geom_bond_atom_site_label_1
_geom_bond_atom_site_label_2
_geom_bond_distance
_geom_bond_site_symmetry_2
_geom_bond_publ_flag
Zn1 N3 2.042(6) . y
Zn1 N1 2.053(7) . y
Zn1 N2 2.055(7) . y
Zn1 S1 2.232(2) . y
N1 C3 1.334(10) . y
N1 N4 1.383(9) . y
N2 C13 1.354(10) . y
N2 N5 1.377(8) . y
N3 C23 1.341(10) . y
N3 N6 1.375(9) . y
N4 C1 1.373(10) . y
N4 B1 1.525(12) . y
N5 C11 1.358(10) . y
N5 B1 1.546(12) . y
N6 C21 1.354(10) . y
N6 B1 1.563(12) . y
S1 C31 1.760(9) . y
C1 C2 1.359(12) . y
C1 C4 1.493(11) . y
C2 C3 1.392(11) . y
C3 C5 1.483(12) . y
C5 C10 1.378(13) . y
C5 C6 1.400(13) . y
C6 C7 1.385(14) . y
C7 C8 1.376(16) . y
C8 C9 1.376(15) . y
C9 C10 1.394(13) . y
C11 C12 1.373(12) . y
C11 C14 1.472(12) . y
C12 C13 1.392(11) . y
C13 C15 1.463(12) . y
C15 C16 1.390(12) . y
C15 C20 1.402(12) . y
C16 C17 1.393(13) . y
C17 C18 1.384(14) . y
C18 C19 1.354(14) . y
C19 C20 1.371(12) . y
C21 C22 1.364(12) . y
C21 C24 1.491(12) . y
C22 C23 1.390(12) . y
C23 C25 1.478(12) . y
C25 C26 1.392(12) . y
C25 C30 1.392(12) . y
C26 C27 1.389(13) . y
C27 C28 1.383(14) . y
C28 C29 1.371(15) . y
C29 C30 1.373(13) . y
C31 C36 1.398(12) . y
C31 C32 1.402(11) . y
C32 C33 1.381(12) . y
C33 C34 1.387(12) . y
C34 C35 1.371(13) . y
C35 C36 1.370(12) . y
Zn2 N102 2.047(7) . y
Zn2 N103 2.055(7) . y
Zn2 N101 2.060(7) . y
Zn2 S101 2.222(2) . y
N101 C103 1.338(10) . y
N101 N104 1.402(9) . y
N102 C113 1.353(10) . y
N102 N106 1.390(9) . y
N103 C123 1.344(10) . y
N103 N105 1.370(9) . y
N104 C101 1.353(10) . y
N104 B101 1.543(12) . y
N105 C121 1.375(10) . y
N105 B101 1.540(12) . y
N106 C111 1.351(11) . y
N106 B101 1.553(12) . y
S101 C131 1.757(9) . y
C101 C102 1.369(12) . y
C101 C104 1.495(12) . y
C102 C103 1.394(12) . y
C103 C105 1.477(12) . y
C105 C106 1.372(12) . y
C105 C110 1.384(12) . y
C106 C107 1.368(13) . y
C107 C108 1.382(15) . y
C108 C109 1.378(14) . y
C109 C110 1.386(13) . y
C111 C112 1.371(12) . y
C111 C114 1.486(12) . y
C112 C113 1.386(12) . y
C113 C115 1.462(12) . y
C115 C120 1.376(12) . y
C115 C116 1.402(12) . y
C116 C117 1.364(14) . y
C117 C118 1.355(15) . y
C118 C119 1.400(14) . y
C119 C120 1.376(12) . y
C121 C122 1.372(13) . y
C121 C124 1.503(12) . y
C122 C123 1.375(12) . y
C123 C125 1.471(12) . y
C125 C126 1.370(13) . y
C125 C130 1.393(12) . y
C126 C127 1.369(14) . y
C127 C128 1.353(15) . y
C128 C129 1.412(15) . y
C129 C130 1.399(13) . y
C131 C132 1.388(11) . y
C131 C136 1.397(12) . y
C132 C133 1.376(12) . y
C133 C134 1.361(13) . y
C134 C135 1.364(13) . y
C135 C136 1.384(12) . y

loop_
_cod_changelog_entry_id
_cod_changelog_entry_author
_cod_changelog_entry_date
_cod_changelog_entry_text
1 'Vaitkus, Antanas' 2024-11-15T14:40:08+02:00
;
 Removed multiple data items that had the 'Y' placeholder value.
;
